data_7042057
loop_
_publ_author_name
'Mrowiec, A.'
'Jurowska, A.'
'Hodorowicz, M.'
'Szklarzewicz, J.'

_publ_section_title
;
 5-(2-Pyridil)-1H-tetrazole complexes with Mo(iv) and W(iv) cyanides.
;
_journal_issue 12
_journal_name_full 'Dalton transactions (Cambridge, England : 2003)'
_journal_page_first 4030
_journal_page_last 4037
_journal_paper_doi 10.1039/c6dt04908g
_journal_volume 46
_journal_year 2017
_chemical_formula_sum 'C57 H48 Mo N8 O3 P2'
_chemical_formula_weight 1050.91
_space_group_crystal_system triclinic
_space_group_IT_number 2
_space_group_name_Hall '-P 1'
_space_group_name_H-M_alt 'P -1'
_symmetry_space_group_name_Hall '-P 1'
_symmetry_space_group_name_H-M 'P -1'
_atom_sites_solution_hydrogens mixed
_audit_creation_method SHELXL-2014/7
_audit_update_record
;
2016-12-21 deposited with the CCDC.
2017-02-14 downloaded from the CCDC.
;
_cell_angle_alpha 71.257(4)
_cell_angle_beta 88.524(4)
_cell_angle_gamma 62.823(4)
_cell_formula_units_Z 2
_cell_length_a 13.3538(6)
_cell_length_b 13.5304(5)
_cell_length_c 16.6261(7)
_cell_measurement_reflns_used 5516
_cell_measurement_temperature 120(2)
_cell_measurement_theta_max 29.5943
_cell_measurement_theta_min 2.9159
_cell_volume 2504.4(2)
_computing_cell_refinement
;
CrysAlisPro, Agilent Technologies,
Version 1.171.36.20 (release 27-06-2012 CrysAlis171 .NET)
(compiled Jul 11 2012,15:38:31)
;
_computing_data_collection
;
CrysAlisPro, Agilent Technologies,
Version 1.171.36.20 (release 27-06-2012 CrysAlis171 .NET)
(compiled Jul 11 2012,15:38:31)
;
_computing_data_reduction
;
CrysAlisPro, Agilent Technologies,
Version 1.171.36.20 (release 27-06-2012 CrysAlis171 .NET)
(compiled Jul 11 2012,15:38:31)
;
_computing_structure_refinement 'SHELXL-2014/7 (Sheldrick, 2014)'
_computing_structure_solution 'SHELXL-2014/7 (Sheldrick, 2014)'
_diffrn_ambient_temperature 120.00(10)
_diffrn_detector_area_resol_mean 10.3756
_diffrn_measured_fraction_theta_full 0.998
_diffrn_measured_fraction_theta_max 0.890
_diffrn_measurement_device_type 'SuperNova, Dual, Cu at zero, Atlas'
_diffrn_measurement_method '\w scans'
_diffrn_radiation_monochromator mirror
_diffrn_radiation_source 'SuperNova (Mo) X-ray Source'
_diffrn_radiation_type 'Mo K\a'
_diffrn_radiation_wavelength 0.7107
_diffrn_reflns_av_R_equivalents 0.0480
_diffrn_reflns_av_unetI/netI 0.0951
_diffrn_reflns_Laue_measured_fraction_full 0.998
_diffrn_reflns_Laue_measured_fraction_max 0.890
_diffrn_reflns_limit_h_max 18
_diffrn_reflns_limit_h_min -18
_diffrn_reflns_limit_k_max 18
_diffrn_reflns_limit_k_min -18
_diffrn_reflns_limit_l_max 13
_diffrn_reflns_limit_l_min -22
_diffrn_reflns_number 23371
_diffrn_reflns_point_group_measured_fraction_full 0.998
_diffrn_reflns_point_group_measured_fraction_max 0.890
_diffrn_reflns_theta_full 25.242
_diffrn_reflns_theta_max 29.660
_diffrn_reflns_theta_min 2.922
_exptl_absorpt_coefficient_mu 0.380
_exptl_absorpt_correction_T_max 1.00000
_exptl_absorpt_correction_T_min 0.91025
_exptl_absorpt_correction_type multi-scan
_exptl_absorpt_process_details
;
CrysAlisPro, Agilent Technologies,
Version 1.171.36.20 (release 27-06-2012 CrysAlis171 .NET)
(compiled Jul 11 2012,15:38:31)
Empirical absorption correction using spherical harmonics,
 implemented in SCALE3 ABSPACK scaling algorithm.
;
_exptl_crystal_colour black
_exptl_crystal_density_diffrn 1.394
_exptl_crystal_description plate
_exptl_crystal_F_000 1084
_exptl_crystal_recrystallization_method 'Re-crystallisation from solvent: mixture of water and ethanol'
_exptl_crystal_size_max 0.200
_exptl_crystal_size_mid 0.200
_exptl_crystal_size_min 0.100
_refine_diff_density_max 0.750
_refine_diff_density_min -1.234
_refine_diff_density_rms 0.101
_refine_ls_extinction_method none
_refine_ls_goodness_of_fit_ref 1.227
_refine_ls_hydrogen_treatment mixed
_refine_ls_matrix_type full
_refine_ls_number_parameters 688
_refine_ls_number_reflns 12615
_refine_ls_number_restraints 6
_refine_ls_restrained_S_all 1.227
_refine_ls_R_factor_all 0.1398
_refine_ls_R_factor_gt 0.1003
_refine_ls_shift/su_max 0.000
_refine_ls_shift/su_mean 0.000
_refine_ls_structure_factor_coef Fsqd
_refine_ls_weighting_details 'w=1/[\s^2^(Fo^2^)+11.8675P] where P=(Fo^2^+2Fc^2^)/3'
_refine_ls_weighting_scheme calc
_refine_ls_wR_factor_gt 0.1828
_refine_ls_wR_factor_ref 0.1972
_reflns_Friedel_coverage 0.000
_reflns_number_gt 9015
_reflns_number_total 12615
_reflns_threshold_expression 'I > 2\s(I)'
_cod_data_source_file c6dt04908g2.cif
_cod_data_source_block shelx
_cod_depositor_comments 'Adding full bibliography for 7042057--7042058.cif.'
_cod_database_code 7042057
_shelx_shelxl_version_number 2014/7
_shelx_space_group_comment
;
The symmetry employed for this shelxl refinement is uniquely defined
by the following loop, which should always be used as a source of
symmetry information in preference to the above space-group names.
They are only intended as comments.
;
_shelx_estimated_absorpt_t_min 0.928
_shelx_estimated_absorpt_t_max 0.963

loop_
_space_group_symop_operation_xyz
'x, y, z'
'-x, -y, -z'

loop_
_atom_site_label
_atom_site_type_symbol
_atom_site_fract_x
_atom_site_fract_y
_atom_site_fract_z
_atom_site_U_iso_or_equiv
_atom_site_adp_type
_atom_site_occupancy
_atom_site_site_symmetry_order
_atom_site_calc_flag
_atom_site_refinement_flags_posn
_atom_site_refinement_flags_adp
_atom_site_refinement_flags_occupancy
_atom_site_disorder_assembly
_atom_site_disorder_group
Mo1A Mo 0.18639(10) 0.51773(7) 0.83458(7) 0.0246(3) Uani 0.558(3) 1 d . . P A 1
O1A O 0.1577(10) 0.5018(11) 0.9367(9) 0.033(2) Uani 0.558(3) 1 d . . P A 1
C2A C 0.3554(10) 0.5012(10) 0.8385(8) 0.020(2) Uani 0.558(3) 1 d . . P A 1
N2A N 0.4399(7) 0.4981(7) 0.8406(6) 0.0280(19) Uani 0.558(3) 1 d . . P A 1
Mo1B Mo 0.24074(12) 0.51810(9) 0.80178(9) 0.0237(4) Uani 0.442(3) 1 d . . P A 2
O1B O 0.3717(11) 0.4996(11) 0.8127(7) 0.028(3) Uiso 0.442(3) 1 d . . P A 2
C2B C 0.1994(18) 0.503(2) 0.9288(18) 0.031(5) Uani 0.442(3) 1 d . . P A 2
N2B N 0.1766(12) 0.4897(11) 0.9978(10) 0.047(4) Uani 0.442(3) 1 d . . P A 2
P2 P -0.49761(11) 1.07246(11) 0.30688(8) 0.0171(3) Uani 1 1 d . . . . .
P1 P 0.80139(11) 0.14114(11) 0.84177(9) 0.0180(3) Uani 1 1 d . . . . .
C27 C 0.7217(5) 0.2534(5) 0.6661(4) 0.0295(12) Uani 1 1 d . . . . .
H27 H 0.7992 0.2268 0.6580 0.035 Uiso 1 1 calc R U . . .
N8 N 0.0330(6) 0.5333(5) 0.7892(5) 0.061(2) Uani 1 1 d . . . . .
C46 C -0.3783(4) 0.9301(4) 0.3631(3) 0.0199(10) Uani 1 1 d . . . . .
N5 N 0.2305(6) 0.5741(5) 0.6109(5) 0.059(2) Uani 1 1 d . . . . .
C49 C -0.1914(5) 0.7106(5) 0.4441(4) 0.0293(12) Uani 1 1 d . . . . .
H49 H -0.1270 0.6356 0.4714 0.035 Uiso 1 1 calc R U . . .
C52 C -0.4980(4) 1.1842(4) 0.3429(3) 0.0208(10) Uani 1 1 d . . . . .
C29 C 0.9919(4) 0.0890(5) 0.7594(4) 0.0261(11) Uani 1 1 d . . . . .
H29 H 0.9661 0.0479 0.7359 0.031 Uiso 1 1 calc R U . . .
C57 C -0.5802(5) 1.2381(5) 0.3885(3) 0.0261(11) Uani 1 1 d . . . . .
H57 H -0.6364 1.2137 0.4045 0.031 Uiso 1 1 calc R U . . .
C10 C 0.8258(4) -0.0097(4) 0.8825(3) 0.0188(10) Uani 1 1 d . . . . .
C28 C 0.9307(4) 0.1439(4) 0.8159(3) 0.0205(10) Uani 1 1 d . . . . .
C48 C -0.2777(5) 0.7197(5) 0.3922(4) 0.0281(12) Uani 1 1 d . . . . .
H48 H -0.2716 0.6512 0.3836 0.034 Uiso 1 1 calc R U . . .
C25 C 0.5236(5) 0.3585(5) 0.6081(4) 0.0276(12) Uani 1 1 d . . . . .
H25 H 0.4653 0.4032 0.5600 0.033 Uiso 1 1 calc R U . . .
C44 C -0.4462(5) 1.0692(5) 0.0653(4) 0.0287(12) Uani 1 1 d . . . . .
H44 H -0.4122 1.0118 0.0382 0.034 Uiso 1 1 calc R U . . .
C34 C -0.6268(4) 1.0637(4) 0.3264(3) 0.0180(10) Uani 1 1 d . . . . .
C40 C -0.4921(4) 1.1171(4) 0.1928(3) 0.0190(10) Uani 1 1 d . . . . .
C15 C 0.9358(4) -0.1043(5) 0.9033(4) 0.0247(11) Uani 1 1 d . . . . .
H15 H 0.9987 -0.0896 0.8921 0.030 Uiso 1 1 calc R U . . .
C51 C -0.2918(4) 0.9198(5) 0.4159(3) 0.0242(11) Uani 1 1 d . . . . .
H51 H -0.2967 0.9880 0.4242 0.029 Uiso 1 1 calc R U . . .
N7 N 0.0725(6) 0.5800(5) 0.5672(4) 0.0589(19) Uani 1 1 d . . . . .
C41 C -0.5445(5) 1.2385(5) 0.1429(4) 0.0253(11) Uani 1 1 d . . . . .
H41 H -0.5770 1.2962 0.1698 0.030 Uiso 1 1 calc R U . . .
C45 C -0.4427(4) 1.0325(5) 0.1536(3) 0.0218(10) Uani 1 1 d . . . . .
H45 H -0.4068 0.9505 0.1871 0.026 Uiso 1 1 calc R U . . .
C43 C -0.4986(5) 1.1881(5) 0.0161(3) 0.0281(12) Uani 1 1 d . . . . .
H43 H -0.5006 1.2120 -0.0444 0.034 Uiso 1 1 calc R U . . .
C19 C 0.6974(5) 0.3027(7) 1.0522(5) 0.0420(17) Uani 1 1 d . . . . .
H19 H 0.6803 0.3363 1.0961 0.050 Uiso 1 1 calc R U . . .
C14 C 0.9539(5) -0.2198(5) 0.9405(4) 0.0294(12) Uani 1 1 d . . . . .
H14 H 1.0288 -0.2845 0.9538 0.035 Uiso 1 1 calc R U . . .
C38 C -0.7313(4) 0.9758(5) 0.4143(4) 0.0261(11) Uani 1 1 d . . . . .
H38 H -0.7333 0.9167 0.4632 0.031 Uiso 1 1 calc R U . . .
C24 C 0.4948(5) 0.3345(5) 0.6900(4) 0.0280(12) Uani 1 1 d . . . . .
H24 H 0.4171 0.3629 0.6980 0.034 Uiso 1 1 calc R U . . .
C37 C -0.8296(5) 1.0594(5) 0.3586(4) 0.0290(12) Uani 1 1 d . . . . .
H37 H -0.8991 1.0577 0.3697 0.035 Uiso 1 1 calc R U . . .
C21 C 0.6875(5) 0.3269(5) 0.9020(4) 0.0331(14) Uani 1 1 d . . . . .
H21 H 0.6628 0.3769 0.8434 0.040 Uiso 1 1 calc R U . . .
N6 N 0.1676(6) 0.5909(5) 0.5438(5) 0.065(2) Uani 1 1 d . . . . .
C33 C 0.9713(4) 0.2021(4) 0.8519(4) 0.0235(11) Uani 1 1 d . . . . .
H33 H 0.9308 0.2388 0.8908 0.028 Uiso 1 1 calc R U . . .
C53 C -0.4115(5) 1.2175(5) 0.3218(3) 0.0267(12) Uani 1 1 d . . . . .
H53 H -0.3543 1.1796 0.2909 0.032 Uiso 1 1 calc R U . . .
C47 C -0.3728(4) 0.8293(4) 0.3529(3) 0.0217(10) Uani 1 1 d . . . . .
H47 H -0.4333 0.8355 0.3194 0.026 Uiso 1 1 calc R U . . .
C20 C 0.6586(6) 0.3748(6) 0.9676(5) 0.0449(18) Uani 1 1 d . . . . .
H20 H 0.6117 0.4577 0.9536 0.054 Uiso 1 1 calc R U . . .
C35 C -0.7262(4) 1.1483(4) 0.2693(3) 0.0238(11) Uani 1 1 d . . . . .
H35 H -0.7241 1.2064 0.2196 0.029 Uiso 1 1 calc R U . . .
C17 C 0.7901(5) 0.1311(5) 1.0102(4) 0.0269(12) Uani 1 1 d . . . . .
H17 H 0.8345 0.0476 1.0253 0.032 Uiso 1 1 calc R U . . .
C31 C 1.1295(5) 0.1536(5) 0.7726(4) 0.0326(13) Uani 1 1 d . . . . .
H31 H 1.1966 0.1581 0.7568 0.039 Uiso 1 1 calc R U . . .
C39 C -0.6290(4) 0.9775(5) 0.3993(3) 0.0246(11) Uani 1 1 d . . . . .
H39 H -0.5613 0.9206 0.4382 0.029 Uiso 1 1 calc R U . . .
C11 C 0.7328(4) -0.0306(5) 0.8991(4) 0.0252(11) Uani 1 1 d . . . . .
H11 H 0.6575 0.0334 0.8838 0.030 Uiso 1 1 calc R U . . .
N4 N 0.1788(6) 0.5490(4) 0.6805(5) 0.058(2) Uani 1 1 d . . . . .
C6 C -0.0917(8) 0.5330(7) 0.6870(7) 0.090(4) Uani 1 1 d . . . . .
H6 H -0.1093 0.5386 0.6302 0.108 Uiso 1 1 calc R U . . .
C54 C -0.4113(6) 1.3055(5) 0.3467(4) 0.0373(15) Uani 1 1 d . . . . .
H54 H -0.3531 1.3276 0.3340 0.045 Uiso 1 1 calc R U . . .
C5 C 0.0044(6) 0.5381(6) 0.7105(6) 0.065(3) Uani 1 1 d . . . . .
C32 C 1.0715(4) 0.2055(5) 0.8300(4) 0.0285(12) Uani 1 1 d . . . . .
H32 H 1.0998 0.2437 0.8547 0.034 Uiso 1 1 calc R U . . .
C13 C 0.8609(5) -0.2397(5) 0.9580(4) 0.0289(12) Uani 1 1 d . . . . .
H13 H 0.8727 -0.3185 0.9839 0.035 Uiso 1 1 calc R U . . .
C55 C -0.4967(6) 1.3610(5) 0.3902(4) 0.0386(15) Uani 1 1 d . . . . .
H55 H -0.4978 1.4229 0.4062 0.046 Uiso 1 1 calc R U . . .
C16 C 0.7535(4) 0.2040(5) 0.9243(4) 0.0238(11) Uani 1 1 d . . . . .
C23 C 0.5794(5) 0.2689(5) 0.7604(4) 0.0277(12) Uani 1 1 d . . . . .
H23 H 0.5600 0.2518 0.8167 0.033 Uiso 1 1 calc R U . . .
C12 C 0.7520(5) -0.1465(5) 0.9383(4) 0.0297(12) Uani 1 1 d . . . . .
H12 H 0.6895 -0.1615 0.9516 0.036 Uiso 1 1 calc R U . . .
C56 C -0.5801(5) 1.3279(5) 0.4108(4) 0.0343(14) Uani 1 1 d . . . . .
H56 H -0.6381 1.3672 0.4406 0.041 Uiso 1 1 calc R U . . .
C4 C 0.0812(7) 0.5549(6) 0.6518(5) 0.055(2) Uani 1 1 d . . . . .
C26 C 0.6367(5) 0.3179(5) 0.5953(4) 0.0335(13) Uani 1 1 d . . . . .
H26 H 0.6559 0.3341 0.5388 0.040 Uiso 1 1 calc R U . . .
C22 C 0.6934(4) 0.2279(4) 0.7483(3) 0.0218(10) Uani 1 1 d . . . . .
C7 C -0.1648(9) 0.5190(8) 0.7513(9) 0.107(5) Uani 1 1 d . . . . .
H7 H -0.2306 0.5135 0.7384 0.128 Uiso 1 1 calc R U . . .
C36 C -0.8284(4) 1.1467(5) 0.2860(4) 0.0280(12) Uani 1 1 d . . . . .
H36 H -0.8968 1.2045 0.2482 0.034 Uiso 1 1 calc R U . . .
C8 C -0.1349(8) 0.5140(7) 0.8305(8) 0.090(4) Uani 1 1 d . . . . .
H8 H -0.1821 0.5057 0.8731 0.108 Uiso 1 1 calc R U . . .
C9 C -0.0403(9) 0.5203(7) 0.8524(7) 0.083(3) Uani 1 1 d . . . . .
H9 H -0.0231 0.5160 0.9089 0.099 Uiso 1 1 calc R U . . .
N3 N 0.3152(4) 0.2391(4) 0.8386(3) 0.0329(11) Uani 1 1 d . . . . .
C3 C 0.2765(5) 0.3356(5) 0.8327(4) 0.0306(13) Uani 1 1 d . . . . .
O2 O 0.1282(4) 0.9453(4) 0.5839(3) 0.0362(10) Uani 1 1 d D . . . .
O3 O 0.0834(4) 0.8543(4) 0.4681(3) 0.0392(10) Uani 1 1 d D . . . .
C42 C -0.5487(5) 1.2735(5) 0.0548(3) 0.0273(12) Uani 1 1 d . . . . .
H42 H -0.5854 1.3553 0.0207 0.033 Uiso 1 1 calc R U . . .
N1 N 0.1097(4) 0.8067(4) 0.7480(3) 0.0311(11) Uani 1 1 d . . . . .
C1 C 0.1383(5) 0.7075(5) 0.7750(4) 0.0315(13) Uani 1 1 d . . . . .
C30 C 1.0907(5) 0.0950(5) 0.7379(4) 0.0327(13) Uani 1 1 d . . . . .
H30 H 1.1320 0.0585 0.6991 0.039 Uiso 1 1 calc R U . . .
C50 C -0.1993(5) 0.8102(5) 0.4558(4) 0.0294(12) Uani 1 1 d . . . . .
H50 H -0.1405 0.8033 0.4917 0.035 Uiso 1 1 calc R U . . .
C18 C 0.7612(5) 0.1816(6) 1.0732(4) 0.0393(16) Uani 1 1 d . . . . .
H18 H 0.7856 0.1322 1.1318 0.047 Uiso 1 1 calc R U . . .
H2WA H 0.057(3) 1.016(4) 0.566(4) 0.06(2) Uiso 1 1 d D . . . .
H2WB H 0.124(5) 0.907(5) 0.6424(18) 0.05(2) Uiso 1 1 d D . . . .
H3WB H 0.087(7) 0.778(3) 0.489(5) 0.07(3) Uiso 1 1 d D . . . .
H3WA H 0.108(10) 0.863(8) 0.518(4) 0.15(5) Uiso 1 1 d D . . . .

loop_
_atom_site_aniso_label
_atom_site_aniso_U_11
_atom_site_aniso_U_22
_atom_site_aniso_U_33
_atom_site_aniso_U_23
_atom_site_aniso_U_13
_atom_site_aniso_U_12
Mo1A 0.0181(6) 0.0143(4) 0.0346(6) -0.0057(3) 0.0024(4) -0.0040(3)
O1A 0.047(8) 0.022(4) 0.034(6) -0.007(4) 0.012(6) -0.022(5)
C2A 0.029(6) 0.018(5) 0.009(5) -0.005(4) 0.001(4) -0.008(4)
N2A 0.023(4) 0.030(4) 0.032(5) -0.017(4) 0.006(4) -0.009(4)
Mo1B 0.0175(7) 0.0172(5) 0.0337(7) -0.0081(4) 0.0022(5) -0.0067(4)
C2B 0.038(12) 0.017(7) 0.044(11) -0.004(6) 0.010(9) -0.021(9)
N2B 0.058(9) 0.029(6) 0.050(9) -0.016(7) 0.031(8) -0.016(6)
P2 0.0167(6) 0.0170(6) 0.0183(6) -0.0061(5) 0.0039(5) -0.0086(5)
P1 0.0149(6) 0.0183(6) 0.0237(7) -0.0102(5) 0.0070(5) -0.0084(5)
C27 0.022(3) 0.036(3) 0.029(3) -0.016(3) 0.010(2) -0.010(2)
N8 0.059(4) 0.025(3) 0.072(5) -0.011(3) -0.028(4) 0.000(3)
C46 0.020(3) 0.024(2) 0.013(2) -0.005(2) 0.0062(19) -0.010(2)
N5 0.055(4) 0.019(3) 0.086(5) 0.000(3) -0.030(4) -0.014(3)
C49 0.022(3) 0.027(3) 0.027(3) -0.002(2) 0.002(2) -0.006(2)
C52 0.024(3) 0.020(2) 0.020(3) -0.008(2) 0.003(2) -0.011(2)
C29 0.020(3) 0.032(3) 0.032(3) -0.017(2) 0.010(2) -0.013(2)
C57 0.035(3) 0.026(3) 0.019(3) -0.009(2) 0.006(2) -0.014(2)
C10 0.020(2) 0.020(2) 0.019(3) -0.008(2) 0.0057(19) -0.011(2)
C28 0.019(2) 0.021(2) 0.025(3) -0.008(2) 0.009(2) -0.012(2)
C48 0.025(3) 0.021(3) 0.032(3) -0.009(2) 0.007(2) -0.006(2)
C25 0.029(3) 0.020(2) 0.028(3) -0.008(2) -0.001(2) -0.008(2)
C44 0.027(3) 0.041(3) 0.024(3) -0.015(3) 0.007(2) -0.018(3)
C34 0.016(2) 0.020(2) 0.020(3) -0.008(2) 0.0039(18) -0.0082(19)
C40 0.016(2) 0.022(2) 0.019(2) -0.005(2) 0.0055(19) -0.011(2)
C15 0.023(3) 0.025(3) 0.031(3) -0.012(2) 0.008(2) -0.013(2)
C51 0.018(3) 0.030(3) 0.025(3) -0.009(2) 0.004(2) -0.012(2)
N7 0.060(4) 0.037(3) 0.065(5) 0.002(3) -0.029(3) -0.022(3)
C41 0.027(3) 0.023(3) 0.026(3) -0.006(2) 0.004(2) -0.014(2)
C45 0.022(3) 0.027(3) 0.018(3) -0.010(2) 0.004(2) -0.012(2)
C43 0.024(3) 0.044(3) 0.017(3) -0.006(2) 0.007(2) -0.020(3)
C19 0.041(4) 0.070(5) 0.052(4) -0.050(4) 0.028(3) -0.038(4)
C14 0.029(3) 0.022(3) 0.033(3) -0.010(2) 0.006(2) -0.008(2)
C38 0.025(3) 0.031(3) 0.026(3) -0.008(2) 0.010(2) -0.017(2)
C24 0.018(3) 0.023(3) 0.036(3) -0.006(2) 0.001(2) -0.007(2)
C37 0.023(3) 0.035(3) 0.037(3) -0.017(3) 0.009(2) -0.017(2)
C21 0.041(4) 0.030(3) 0.041(4) -0.020(3) 0.025(3) -0.022(3)
N6 0.063(4) 0.035(3) 0.080(5) 0.002(3) -0.028(4) -0.023(3)
C33 0.017(2) 0.025(3) 0.031(3) -0.011(2) 0.004(2) -0.011(2)
C53 0.033(3) 0.031(3) 0.023(3) -0.009(2) 0.007(2) -0.021(3)
C47 0.021(3) 0.020(2) 0.021(3) -0.006(2) 0.003(2) -0.009(2)
C20 0.052(4) 0.045(4) 0.065(5) -0.042(4) 0.036(4) -0.031(3)
C35 0.021(3) 0.022(2) 0.024(3) -0.004(2) 0.004(2) -0.009(2)
C17 0.023(3) 0.039(3) 0.025(3) -0.015(3) 0.004(2) -0.018(2)
C31 0.023(3) 0.039(3) 0.037(3) -0.008(3) 0.009(2) -0.020(3)
C39 0.020(3) 0.029(3) 0.024(3) -0.004(2) 0.000(2) -0.013(2)
C11 0.018(3) 0.026(3) 0.032(3) -0.010(2) 0.005(2) -0.011(2)
N4 0.059(4) 0.017(2) 0.075(5) -0.007(3) -0.036(4) -0.004(3)
C6 0.080(7) 0.058(5) 0.101(8) 0.031(5) -0.062(6) -0.042(5)
C54 0.064(4) 0.042(3) 0.025(3) -0.011(3) 0.008(3) -0.040(3)
C5 0.038(4) 0.027(3) 0.096(7) 0.008(4) -0.026(4) -0.006(3)
C32 0.021(3) 0.034(3) 0.035(3) -0.011(3) 0.003(2) -0.017(2)
C13 0.040(3) 0.022(3) 0.027(3) -0.006(2) 0.006(2) -0.019(2)
C55 0.068(5) 0.027(3) 0.030(3) -0.010(3) 0.002(3) -0.029(3)
C16 0.019(3) 0.035(3) 0.029(3) -0.018(2) 0.012(2) -0.018(2)
C23 0.023(3) 0.029(3) 0.026(3) -0.002(2) 0.008(2) -0.014(2)
C12 0.030(3) 0.028(3) 0.037(3) -0.011(3) 0.010(2) -0.019(3)
C56 0.046(4) 0.031(3) 0.029(3) -0.017(3) 0.008(3) -0.016(3)
C4 0.062(5) 0.029(3) 0.055(5) 0.000(3) -0.036(4) -0.014(3)
C26 0.032(3) 0.039(3) 0.025(3) -0.012(3) 0.007(2) -0.013(3)
C22 0.022(3) 0.020(2) 0.024(3) -0.008(2) 0.001(2) -0.010(2)
C7 0.059(6) 0.042(5) 0.159(12) 0.038(6) -0.041(7) -0.020(5)
C36 0.014(2) 0.032(3) 0.034(3) -0.009(3) 0.001(2) -0.009(2)
C8 0.052(6) 0.036(4) 0.121(10) 0.009(5) -0.023(6) 0.006(4)
C9 0.084(7) 0.029(4) 0.089(8) 0.002(4) -0.026(6) -0.002(4)
N3 0.035(3) 0.024(2) 0.040(3) -0.011(2) 0.005(2) -0.013(2)
C3 0.025(3) 0.020(3) 0.038(3) -0.005(2) -0.007(2) -0.007(2)
O2 0.036(2) 0.043(3) 0.029(2) -0.007(2) 0.0070(19) -0.022(2)
O3 0.049(3) 0.027(2) 0.038(3) -0.011(2) 0.014(2) -0.016(2)
C42 0.027(3) 0.029(3) 0.021(3) 0.000(2) 0.001(2) -0.015(2)
N1 0.031(3) 0.026(2) 0.034(3) -0.010(2) 0.007(2) -0.012(2)
C1 0.029(3) 0.022(3) 0.035(3) -0.011(2) -0.006(2) -0.004(2)
C30 0.028(3) 0.038(3) 0.037(3) -0.018(3) 0.014(2) -0.016(3)
C50 0.018(3) 0.038(3) 0.025(3) -0.008(3) -0.001(2) -0.009(2)
C18 0.026(3) 0.069(5) 0.035(4) -0.033(3) 0.009(3) -0.023(3)

loop_
_atom_type_symbol
_atom_type_description
_atom_type_scat_dispersion_real
_atom_type_scat_dispersion_imag
_atom_type_scat_source
C C 0.0033 0.0016 'International Tables Vol C Tables 4.2.6.8 and 6.1.1.4'
H H 0.0000 0.0000 'International Tables Vol C Tables 4.2.6.8 and 6.1.1.4'
N N 0.0061 0.0033 'International Tables Vol C Tables 4.2.6.8 and 6.1.1.4'
O O 0.0106 0.0060 'International Tables Vol C Tables 4.2.6.8 and 6.1.1.4'
P P 0.1023 0.0942 'International Tables Vol C Tables 4.2.6.8 and 6.1.1.4'
Mo Mo -1.6832 0.6857 'International Tables Vol C Tables 4.2.6.8 and 6.1.1.4'

loop_
_geom_angle_atom_site_label_1
_geom_angle_atom_site_label_2
_geom_angle_atom_site_label_3
_geom_angle
O1A Mo1A N8 94.7(5)
O1A Mo1A C2A 104.5(5)
N8 Mo1A C2A 160.7(4)
O1A Mo1A C3 104.9(5)
N8 Mo1A C3 89.6(2)
C2A Mo1A C3 83.4(3)
O1A Mo1A C1 104.3(4)
N8 Mo1A C1 96.0(2)
C2A Mo1A C1 81.7(3)
C3 Mo1A C1 149.7(2)
O1A Mo1A N4 165.5(4)
N8 Mo1A N4 70.9(3)
C2A Mo1A N4 90.0(4)
C3 Mo1A N4 77.1(2)
C1 Mo1A N4 76.7(2)
N2A C2A Mo1A 176.6(10)
O1B Mo1B N4 114.4(5)
O1B Mo1B C2B 101.8(7)
N4 Mo1B C2B 143.7(6)
O1B Mo1B C3 100.3(5)
N4 Mo1B C3 87.5(2)
C2B Mo1B C3 87.2(6)
O1B Mo1B C1 102.1(5)
N4 Mo1B C1 87.0(2)
C2B Mo1B C1 84.3(6)
C3 Mo1B C1 157.3(2)
N2B C2B Mo1B 177.0(17)
C52 P2 C34 109.2(2)
C52 P2 C46 110.8(2)
C34 P2 C46 108.9(2)
C52 P2 C40 107.6(2)
C34 P2 C40 109.3(2)
C46 P2 C40 111.0(2)
C28 P1 C16 108.9(2)
C28 P1 C10 109.9(2)
C16 P1 C10 108.2(2)
C28 P1 C22 110.2(3)
C16 P1 C22 108.8(2)
C10 P1 C22 110.9(2)
C22 C27 C26 120.1(5)
C22 C27 H27 119.9
C26 C27 H27 119.9
C5 N8 C9 117.4(8)
C5 N8 Mo1A 126.0(7)
C9 N8 Mo1A 115.9(6)
C51 C46 C47 120.1(5)
C51 C46 P2 120.9(4)
C47 C46 P2 119.0(4)
N6 N5 N4 107.3(7)
C50 C49 C48 120.1(5)
C50 C49 H49 119.9
C48 C49 H49 119.9
C57 C52 C53 120.3(5)
C57 C52 P2 121.6(4)
C53 C52 P2 118.0(4)
C30 C29 C28 119.5(5)
C30 C29 H29 120.2
C28 C29 H29 120.2
C52 C57 C56 119.3(5)
C52 C57 H57 120.3
C56 C57 H57 120.3
C15 C10 C11 120.1(5)
C15 C10 P1 120.9(4)
C11 C10 P1 118.8(4)
C29 C28 C33 119.6(5)
C29 C28 P1 120.3(4)
C33 C28 P1 120.1(4)
C47 C48 C49 120.0(5)
C47 C48 H48 120.0
C49 C48 H48 120.0
C24 C25 C26 120.8(5)
C24 C25 H25 119.6
C26 C25 H25 119.6
C43 C44 C45 120.7(5)
C43 C44 H44 119.6
C45 C44 H44 119.6
C39 C34 C35 120.7(5)
C39 C34 P2 120.7(4)
C35 C34 P2 118.6(4)
C45 C40 C41 120.1(5)
C45 C40 P2 120.5(4)
C41 C40 P2 119.3(4)
C14 C15 C10 120.4(5)
C14 C15 H15 119.8
C10 C15 H15 119.8
C50 C51 C46 119.8(5)
C50 C51 H51 120.1
C46 C51 H51 120.1
C4 N7 N6 105.3(6)
C42 C41 C40 119.8(5)
C42 C41 H41 120.1
C40 C41 H41 120.1
C44 C45 C40 119.3(5)
C44 C45 H45 120.3
C40 C45 H45 120.3
C44 C43 C42 120.4(5)
C44 C43 H43 119.8
C42 C43 H43 119.8
C20 C19 C18 120.0(6)
C20 C19 H19 120.0
C18 C19 H19 120.0
C15 C14 C13 119.1(5)
C15 C14 H14 120.4
C13 C14 H14 120.4
C37 C38 C39 120.3(5)
C37 C38 H38 119.9
C39 C38 H38 119.9
C25 C24 C23 119.9(5)
C25 C24 H24 120.1
C23 C24 H24 120.1
C38 C37 C36 120.8(5)
C38 C37 H37 119.6
C36 C37 H37 119.6
C16 C21 C20 118.7(6)
C16 C21 H21 120.7
C20 C21 H21 120.7
N5 N6 N7 110.6(8)
C32 C33 C28 119.6(5)
C32 C33 H33 120.2
C28 C33 H33 120.2
C54 C53 C52 119.4(5)
C54 C53 H53 120.3
C52 C53 H53 120.3
C48 C47 C46 119.4(5)
C48 C47 H47 120.3
C46 C47 H47 120.3
C19 C20 C21 120.6(6)
C19 C20 H20 119.7
C21 C20 H20 119.7
C36 C35 C34 119.3(5)
C36 C35 H35 120.3
C34 C35 H35 120.3
C18 C17 C16 119.1(6)
C18 C17 H17 120.4
C16 C17 H17 120.4
C32 C31 C30 120.4(5)
C32 C31 H31 119.8
C30 C31 H31 119.8
C38 C39 C34 119.3(5)
C38 C39 H39 120.3
C34 C39 H39 120.3
C12 C11 C10 119.1(5)
C12 C11 H11 120.5
C10 C11 H11 120.5
C4 N4 N5 107.3(6)
C4 N4 Mo1B 129.3(7)
N5 N4 Mo1B 123.3(5)
C4 N4 Mo1A 109.0(6)
N5 N4 Mo1A 143.3(5)
C5 C6 C7 118.6(10)
C5 C6 H6 120.7
C7 C6 H6 120.7
C53 C54 C55 119.3(6)
C53 C54 H54 120.3
C55 C54 H54 120.3
N8 C5 C6 123.8(10)
N8 C5 C4 112.7(7)
C6 C5 C4 123.4(10)
C31 C32 C33 120.2(5)
C31 C32 H32 119.9
C33 C32 H32 119.9
C12 C13 C14 120.8(5)
C12 C13 H13 119.6
C14 C13 H13 119.6
C56 C55 C54 120.9(5)
C56 C55 H55 119.5
C54 C55 H55 119.5
C17 C16 C21 120.5(5)
C17 C16 P1 119.5(4)
C21 C16 P1 119.7(4)
C24 C23 C22 119.9(5)
C24 C23 H23 120.1
C22 C23 H23 120.1
C13 C12 C11 120.5(5)
C13 C12 H12 119.7
C11 C12 H12 119.7
C55 C56 C57 120.7(6)
C55 C56 H56 119.7
C57 C56 H56 119.7
N7 C4 N4 109.5(8)
N7 C4 C5 130.0(7)
N4 C4 C5 120.5(7)
C25 C26 C27 119.3(6)
C25 C26 H26 120.3
C27 C26 H26 120.3
C27 C22 C23 120.0(5)
C27 C22 P1 121.4(4)
C23 C22 P1 118.5(4)
C8 C7 C6 117.1(10)
C8 C7 H7 121.5
C6 C7 H7 121.5
C35 C36 C37 119.6(5)
C35 C36 H36 120.2
C37 C36 H36 120.2
C7 C8 C9 123.6(12)
C7 C8 H8 118.2
C9 C8 H8 118.2
C8 C9 N8 119.6(10)
C8 C9 H9 120.2
N8 C9 H9 120.2
N3 C3 Mo1B 164.3(6)
N3 C3 Mo1A 172.0(6)
H2WA O2 H2WB 104(4)
H3WB O3 H3WA 105(4)
C41 C42 C43 119.7(5)
C41 C42 H42 120.2
C43 C42 H42 120.2
N1 C1 Mo1B 160.2(6)
N1 C1 Mo1A 175.9(6)
C31 C30 C29 120.6(5)
C31 C30 H30 119.7
C29 C30 H30 119.7
C51 C50 C49 120.5(5)
C51 C50 H50 119.7
C49 C50 H50 119.7
C19 C18 C17 121.1(6)
C19 C18 H18 119.5
C17 C18 H18 119.5

loop_
_geom_bond_atom_site_label_1
_geom_bond_atom_site_label_2
_geom_bond_distance
Mo1A O1A 1.698(14)
Mo1A N8 2.096(7)
Mo1A C2A 2.165(12)
Mo1A C3 2.205(5)
Mo1A C1 2.209(6)
Mo1A N4 2.455(8)
C2A N2A 1.112(14)
Mo1B O1B 1.655(13)
Mo1B N4 2.038(6)
Mo1B C2B 2.14(3)
Mo1B C3 2.170(5)
Mo1B C1 2.175(5)
C2B N2B 1.16(3)
P2 C52 1.794(5)
P2 C34 1.797(5)
P2 C46 1.799(5)
P2 C40 1.807(5)
P1 C28 1.782(5)
P1 C16 1.796(5)
P1 C10 1.802(5)
P1 C22 1.808(5)
C27 C22 1.386(8)
C27 C26 1.392(8)
C27 H27 0.9500
N8 C5 1.345(11)
N8 C9 1.443(13)
C46 C51 1.396(7)
C46 C47 1.397(7)
N5 N6 1.308(8)
N5 N4 1.361(10)
C49 C50 1.380(8)
C49 C48 1.393(8)
C49 H49 0.9500
C52 C57 1.375(7)
C52 C53 1.419(7)
C29 C30 1.389(7)
C29 C28 1.399(7)
C29 H29 0.9500
C57 C56 1.380(7)
C57 H57 0.9500
C10 C15 1.392(7)
C10 C11 1.397(7)
C28 C33 1.407(7)
C48 C47 1.392(7)
C48 H48 0.9500
C25 C24 1.381(8)
C25 C26 1.389(8)
C25 H25 0.9500
C44 C43 1.379(8)
C44 C45 1.385(7)
C44 H44 0.9500
C34 C39 1.397(7)
C34 C35 1.397(7)
C40 C45 1.391(7)
C40 C41 1.408(7)
C15 C14 1.387(7)
C15 H15 0.9500
C51 C50 1.379(7)
C51 H51 0.9500
N7 C4 1.332(10)
N7 N6 1.377(10)
C41 C42 1.381(7)
C41 H41 0.9500
C45 H45 0.9500
C43 C42 1.395(8)
C43 H43 0.9500
C19 C20 1.375(10)
C19 C18 1.380(9)
C19 H19 0.9500
C14 C13 1.391(8)
C14 H14 0.9500
C38 C37 1.376(8)
C38 C39 1.393(7)
C38 H38 0.9500
C24 C23 1.386(7)
C24 H24 0.9500
C37 C36 1.397(8)
C37 H37 0.9500
C21 C16 1.401(8)
C21 C20 1.401(8)
C21 H21 0.9500
C33 C32 1.394(7)
C33 H33 0.9500
C53 C54 1.381(7)
C53 H53 0.9500
C47 H47 0.9500
C20 H20 0.9500
C35 C36 1.395(7)
C35 H35 0.9500
C17 C18 1.383(8)
C17 C16 1.393(8)
C17 H17 0.9500
C31 C32 1.377(8)
C31 C30 1.385(8)
C31 H31 0.9500
C39 H39 0.9500
C11 C12 1.391(7)
C11 H11 0.9500
N4 C4 1.358(9)
C6 C5 1.388(11)
C6 C7 1.455(16)
C6 H6 0.9500
C54 C55 1.384(9)
C54 H54 0.9500
C5 C4 1.439(12)
C32 H32 0.9500
C13 C12 1.377(8)
C13 H13 0.9500
C55 C56 1.377(9)
C55 H55 0.9500
C23 C22 1.395(7)
C23 H23 0.9500
C12 H12 0.9500
C56 H56 0.9500
C26 H26 0.9500
C7 C8 1.359(16)
C7 H7 0.9500
C36 H36 0.9500
C8 C9 1.370(13)
C8 H8 0.9500
C9 H9 0.9500
N3 C3 1.134(7)
O2 H2WA 0.95(2)
O2 H2WB 0.958(19)
O3 H3WB 0.95(2)
O3 H3WA 0.96(2)
C42 H42 0.9500
N1 C1 1.141(7)
C30 H30 0.9500
C50 H50 0.9500
C18 H18 0.9500

loop_
_geom_hbond_atom_site_label_D
_geom_hbond_atom_site_label_H
_geom_hbond_atom_site_label_A
_geom_hbond_distance_DH
_geom_hbond_distance_HA
_geom_hbond_distance_DA
_geom_hbond_angle_DHA
_geom_hbond_site_symmetry_A
_geom_hbond_publ_flag
C45 H45 N3 0.95 2.46 3.227(7) 137.3 2_566 y
C8 H8 N2B 0.95 2.17 2.88(2) 130.8 2_567 y
C9 H9 N2B 0.95 2.55 3.051(19) 112.9 2_567 y
C9 H9 O1A 0.95 2.38 2.894(17) 113.8 . y
O2 H2WA O3 0.95(2) 1.82(2) 2.776(6) 177(7) 2_576 y
O2 H2WB N1 0.958(19) 1.91(2) 2.850(7) 167(6) . y
O3 H3WB N5 0.95(2) 2.68(6) 3.394(7) 132(6) . y
O3 H3WB N7 0.95(2) 2.67(3) 3.614(7) 170(7) . y
O3 H3WB N6 0.95(2) 2.12(4) 3.013(7) 155(7) . y
O3 H3WA O2 0.96(2) 1.90(4) 2.800(6) 156(8) . y

loop_
_geom_torsion_atom_site_label_1
_geom_torsion_atom_site_label_2
_geom_torsion_atom_site_label_3
_geom_torsion_atom_site_label_4
_geom_torsion
C52 P2 C46 C51 -9.7(5)
C34 P2 C46 C51 -129.8(4)
C40 P2 C46 C51 109.8(4)
C52 P2 C46 C47 170.8(4)
C34 P2 C46 C47 50.7(5)
C40 P2 C46 C47 -69.8(5)
C34 P2 C52 C57 8.2(5)
C46 P2 C52 C57 -111.8(5)
C40 P2 C52 C57 126.7(4)
C34 P2 C52 C53 -170.8(4)
C46 P2 C52 C53 69.2(5)
C40 P2 C52 C53 -52.3(5)
C53 C52 C57 C56 2.4(8)
P2 C52 C57 C56 -176.6(4)
C28 P1 C10 C15 10.7(5)
C16 P1 C10 C15 -108.0(4)
C22 P1 C10 C15 132.7(4)
C28 P1 C10 C11 -174.1(4)
C16 P1 C10 C11 67.1(5)
C22 P1 C10 C11 -52.1(5)
C30 C29 C28 C33 -1.5(8)
C30 C29 C28 P1 178.1(4)
C16 P1 C28 C29 173.5(4)
C10 P1 C28 C29 55.3(5)
C22 P1 C28 C29 -67.2(5)
C16 P1 C28 C33 -6.9(5)
C10 P1 C28 C33 -125.2(4)
C22 P1 C28 C33 112.4(4)
C50 C49 C48 C47 -0.8(9)
C52 P2 C34 C39 -97.6(4)
C46 P2 C34 C39 23.5(5)
C40 P2 C34 C39 145.0(4)
C52 P2 C34 C35 79.4(4)
C46 P2 C34 C35 -159.5(4)
C40 P2 C34 C35 -38.0(5)
C52 P2 C40 C45 151.9(4)
C34 P2 C40 C45 -89.7(4)
C46 P2 C40 C45 30.5(5)
C52 P2 C40 C41 -32.0(5)
C34 P2 C40 C41 86.4(4)
C46 P2 C40 C41 -153.4(4)
C11 C10 C15 C14 0.1(8)
P1 C10 C15 C14 175.2(4)
C47 C46 C51 C50 1.9(8)
P2 C46 C51 C50 -177.7(4)
C45 C40 C41 C42 1.2(8)
P2 C40 C41 C42 -174.9(4)
C43 C44 C45 C40 -0.4(8)
C41 C40 C45 C44 -0.3(7)
P2 C40 C45 C44 175.8(4)
C45 C44 C43 C42 0.2(8)
C10 C15 C14 C13 -1.1(8)
C26 C25 C24 C23 -0.2(8)
C39 C38 C37 C36 0.4(8)
N4 N5 N6 N7 1.4(7)
C4 N7 N6 N5 -0.4(8)
C29 C28 C33 C32 0.7(8)
P1 C28 C33 C32 -178.9(4)
C57 C52 C53 C54 -0.8(8)
P2 C52 C53 C54 178.3(4)
C49 C48 C47 C46 2.7(8)
C51 C46 C47 C48 -3.2(8)
P2 C46 C47 C48 176.3(4)
C18 C19 C20 C21 -2.9(10)
C16 C21 C20 C19 2.1(9)
C39 C34 C35 C36 0.5(8)
P2 C34 C35 C36 -176.6(4)
C37 C38 C39 C34 -1.1(8)
C35 C34 C39 C38 0.6(8)
P2 C34 C39 C38 177.6(4)
C15 C10 C11 C12 1.5(8)
P1 C10 C11 C12 -173.8(4)
N6 N5 N4 C4 -1.7(7)
N6 N5 N4 Mo1B -178.9(4)
N6 N5 N4 Mo1A -172.6(5)
C52 C53 C54 C55 -1.2(9)
C9 N8 C5 C6 1.0(11)
Mo1A N8 C5 C6 171.3(6)
C9 N8 C5 C4 178.2(6)
Mo1A N8 C5 C4 -11.5(9)
C7 C6 C5 N8 -1.5(12)
C7 C6 C5 C4 -178.4(7)
C30 C31 C32 C33 -1.7(9)
C28 C33 C32 C31 0.9(8)
C15 C14 C13 C12 0.5(9)
C53 C54 C55 C56 1.5(9)
C18 C17 C16 C21 -0.4(8)
C18 C17 C16 P1 174.2(4)
C20 C21 C16 C17 -0.4(8)
C20 C21 C16 P1 -175.1(4)
C28 P1 C16 C17 -89.1(4)
C10 P1 C16 C17 30.2(5)
C22 P1 C16 C17 150.8(4)
C28 P1 C16 C21 85.6(5)
C10 P1 C16 C21 -155.0(4)
C22 P1 C16 C21 -34.5(5)
C25 C24 C23 C22 0.4(8)
C14 C13 C12 C11 1.1(9)
C10 C11 C12 C13 -2.1(9)
C54 C55 C56 C57 0.1(9)
C52 C57 C56 C55 -2.1(9)
N6 N7 C4 N4 -0.7(7)
N6 N7 C4 C5 177.6(7)
N5 N4 C4 N7 1.5(7)
Mo1B N4 C4 N7 178.4(4)
Mo1A N4 C4 N7 175.8(4)
N5 N4 C4 C5 -177.0(6)
Mo1B N4 C4 C5 -0.1(9)
Mo1A N4 C4 C5 -2.7(8)
N8 C5 C4 N7 -169.7(7)
C6 C5 C4 N7 7.5(13)
N8 C5 C4 N4 8.5(9)
C6 C5 C4 N4 -174.3(7)
C24 C25 C26 C27 -0.7(9)
C22 C27 C26 C25 1.4(9)
C26 C27 C22 C23 -1.2(8)
C26 C27 C22 P1 178.4(4)
C24 C23 C22 C27 0.3(8)
C24 C23 C22 P1 -179.3(4)
C28 P1 C22 C27 21.0(5)
C16 P1 C22 C27 140.3(4)
C10 P1 C22 C27 -100.8(5)
C28 P1 C22 C23 -159.4(4)
C16 P1 C22 C23 -40.1(5)
C10 P1 C22 C23 78.8(5)
C5 C6 C7 C8 1.3(13)
C34 C35 C36 C37 -1.1(8)
C38 C37 C36 C35 0.7(8)
C6 C7 C8 C9 -0.7(14)
C7 C8 C9 N8 0.3(13)
C5 N8 C9 C8 -0.3(10)
Mo1A N8 C9 C8 -171.7(6)
C40 C41 C42 C43 -1.4(8)
C44 C43 C42 C41 0.7(8)
C32 C31 C30 C29 0.9(9)
C28 C29 C30 C31 0.7(9)
C46 C51 C50 C49 0.0(8)
C48 C49 C50 C51 -0.6(9)
C20 C19 C18 C17 2.1(9)
C16 C17 C18 C19 -0.4(9)
